data_8100846
loop_
_publ_author_name
'Kristiansson, Olof'

_publ_section_title
;
Crystal structure of bis(4-nitrobenzoate)tetraaquamanganese(II) dihydrate, 
[Mn(p-NO~2~C~6~H~4~COO)~2~(H~2~O)~4~] &#x00B7; 2H~2~O, and of bis(4-nitrobenzoate)
tetraaquanickel(II) dihydrate, [Ni(p-NO~2~C~6~H~4~COO)~2~(H~2~O)~4~] 
&#x00B7; 2H~2~O
;
_journal_issue 1
_journal_name_full 'Zeitschrift f\"ur Kristallographie - New Crystal Structures'
_journal_page_first 86
_journal_page_last 88
_journal_volume 216
_journal_year 2001
_chemical_formula_sum 'C14 H20 N2 Ni O14'
_chemical_formula_weight 499.03
_space_group_IT_number 2
_symmetry_cell_setting triclinic
_symmetry_space_group_name_Hall '-P 1'
_symmetry_space_group_name_H-M 'P -1'
_cell_angle_alpha 91.114(2)
_cell_angle_beta 92.357(2)
_cell_angle_gamma 119.1400(10)
_cell_formula_units_Z 1
_cell_length_a 7.2279(7)
_cell_length_b 7.3401(7)
_cell_length_c 10.5996(10)
_cell_measurement_temperature 295(2)
_cell_volume 490.25(8)
_diffrn_ambient_temperature 295(2)
_exptl_crystal_density_diffrn 1.690
_cod_database_code 8100846

loop_
_symmetry_equiv_pos_as_xyz
'x, y, z'
'-x, -y, -z'

loop_
_atom_site_label
_atom_site_type_symbol
_atom_site_fract_x
_atom_site_fract_y
_atom_site_fract_z
_atom_site_U_iso_or_equiv
_atom_site_adp_type
_atom_site_occupancy
_atom_site_symmetry_multiplicity
_atom_site_Wyckoff_symbol
_atom_site_calc_flag
_atom_site_refinement_flags
_atom_site_disorder_assembly
_atom_site_disorder_group
Ni Ni 0.0000 0.0000 0.0000 0.02984(12) Uani 1 1 a d S . .
C1 C 0.1790(3) 0.1727(3) 0.26467(16) 0.0327(4) Uani 1 2 i d . . .
C2 C 0.3407(2) 0.2104(2) 0.37145(15) 0.0295(4) Uani 1 2 i d . . .
C3 C 0.2878(3) 0.2243(3) 0.49523(16) 0.0338(4) Uani 1 2 i d . . .
H3 H 0.1563 0.2121 0.5099 0.041 Uiso 1 2 i calc R . .
C4 C 0.4290(3) 0.2558(3) 0.59574(16) 0.0351(4) Uani 1 2 i d . . .
H4 H 0.3940 0.2639 0.6784 0.042 Uiso 1 2 i calc R . .
C5 C 0.6235(3) 0.2751(2) 0.57071(15) 0.0301(4) Uani 1 2 i d . . .
C6 C 0.6815(3) 0.2617(3) 0.44962(16) 0.0326(4) Uani 1 2 i d . . .
H6 H 0.8135 0.2748 0.4355 0.039 Uiso 1 2 i calc R . .
C7 C 0.5367(3) 0.2282(3) 0.34985(15) 0.0329(4) Uani 1 2 i d . . .
H7 H 0.5714 0.2174 0.2675 0.040 Uiso 1 2 i calc R . .
N1 N 0.7735(2) 0.3043(2) 0.67738(13) 0.0387(4) Uani 1 2 i d . . .
O1 O 0.1307(3) 0.2741(2) -0.09389(16) 0.0586(4) Uani 1 2 i d D . .
O2 O 0.2194(2) -0.0585(3) -0.08395(15) 0.0472(4) Uani 1 2 i d D . .
O3 O 0.4061(2) -0.3191(2) -0.02821(15) 0.0453(3) Uani 1 2 i d D . .
O4 O 0.21658(17) 0.13182(18) 0.15425(11) 0.0344(3) Uani 1 2 i d . . .
O5 O 0.0174(2) 0.1799(3) 0.29194(13) 0.0578(4) Uani 1 2 i d . . .
O6 O 0.9409(2) 0.3118(2) 0.65654(13) 0.0508(3) Uani 1 2 i d . . .
O7 O 0.7245(3) 0.3189(3) 0.78391(13) 0.0742(5) Uani 1 2 i d . . .
H1A H 0.062(4) 0.280(4) -0.150(2) 0.076(9) Uiso 1 2 i d D . .
H1B H 0.211(4) 0.389(3) -0.065(3) 0.088(10) Uiso 1 2 i d D . .
H2A H 0.163(4) -0.103(4) -0.158(2) 0.074(8) Uiso 1 2 i d D . .
H2B H 0.247(4) -0.143(3) -0.056(2) 0.069(8) Uiso 1 2 i d D . .
H3A H 0.442(4) -0.287(4) 0.0409(19) 0.064(8) Uiso 1 2 i d D . .
H3B H 0.511(3) -0.269(3) -0.065(2) 0.058(7) Uiso 1 2 i d D . .

loop_
_atom_site_aniso_label
_atom_site_aniso_U_11
_atom_site_aniso_U_22
_atom_site_aniso_U_33
_atom_site_aniso_U_23
_atom_site_aniso_U_13
_atom_site_aniso_U_12
Ni 0.02643(18) 0.03350(19) 0.03031(19) -0.00029(13) -0.00168(12) 0.01550(14)
C1 0.0293(9) 0.0372(9) 0.0319(9) -0.0004(7) 0.0001(7) 0.0168(7)
C2 0.0308(9) 0.0291(8) 0.0288(9) 0.0005(7) 0.0009(7) 0.0148(7)
C3 0.0296(9) 0.0404(10) 0.0332(9) 0.0013(8) 0.0045(7) 0.0183(8)
C4 0.0380(10) 0.0411(10) 0.0258(9) 0.0008(7) 0.0062(7) 0.0186(8)
C5 0.0309(9) 0.0316(9) 0.0264(8) 0.0024(7) -0.0013(7) 0.0143(7)
C6 0.0293(9) 0.0390(9) 0.0321(9) 0.0026(7) 0.0036(7) 0.0187(7)
C7 0.0337(9) 0.0422(10) 0.0257(8) 0.0009(7) 0.0039(7) 0.0205(8)
N1 0.0394(9) 0.0445(9) 0.0294(8) 0.0030(7) -0.0008(6) 0.0186(7)
O1 0.0600(10) 0.0389(9) 0.0571(10) 0.0098(7) -0.0240(8) 0.0105(7)
O2 0.0401(8) 0.0674(10) 0.0441(9) -0.0104(8) -0.0073(6) 0.0352(7)
O3 0.0370(8) 0.0543(9) 0.0341(8) 0.0011(7) 0.0023(7) 0.0142(7)
O4 0.0292(6) 0.0446(7) 0.0287(6) -0.0035(5) -0.0012(5) 0.0180(5)
O5 0.0459(8) 0.1058(12) 0.0386(8) -0.0110(8) -0.0047(6) 0.0512(8)
O6 0.0393(7) 0.0731(10) 0.0447(8) 0.0006(7) -0.0047(6) 0.0318(7)
O7 0.0658(10) 0.1355(16) 0.0262(8) -0.0002(9) 0.0003(7) 0.0532(11)

loop_
_geom_bond_atom_site_label_1
_geom_bond_atom_site_label_2
_geom_bond_distance
_geom_bond_site_symmetry_2
_geom_bond_publ_flag
Ni O1 2.0578(15) . y
Ni O1 2.0578(15) 2 n
Ni O2 2.0628(13) . y
Ni O2 2.0628(13) 2 n
Ni O4 2.0768(11) 2 n
Ni O4 2.0768(11) . y
C1 O5 1.2398(19) . y
C1 O4 1.2751(19) . y
C1 C2 1.512(2) . y
C2 C7 1.388(2) . n
C2 C3 1.397(2) . n
C3 C4 1.379(2) . n
C4 C5 1.381(2) . n
C5 C6 1.383(2) . n
C5 N1 1.470(2) . n
C6 C7 1.386(2) . n
N1 O6 1.2142(19) . n
N1 O7 1.215(2) . n
